data_7156599
loop_
_publ_author_name
'Gattu, Radhakrishna'
'Mondal, Santa'
'Ali, Saghir'
'Khan, Abu T.'

_publ_section_title
;
 Iodine monobromide catalysed regioselective synthesis of 3-arylquinolines
 from \a-aminoacetophenones and trans-\b-nitrostyrenes.
;
_journal_issue 2
_journal_name_full 'Organic &amp; biomolecular chemistry'
_journal_page_first 347
_journal_page_last 353
_journal_paper_doi 10.1039/c8ob02333f
_journal_volume 17
_journal_year 2019
_chemical_formula_sum 'C16 H12 Br N'
_chemical_formula_weight 298.18
_chemical_name_systematic 3-arylquinoline
_space_group_crystal_system orthorhombic
_space_group_IT_number 60
_space_group_name_Hall '-P 2n 2ab'
_space_group_name_H-M_alt 'P b c n'
_symmetry_space_group_name_Hall '-P 2n 2ab'
_symmetry_space_group_name_H-M 'P b c n'
_atom_sites_solution_hydrogens geom
_audit_block_doi 10.5517/ccdc.csd.cc1zlgst
_audit_creation_method SHELXL-2014/7
_audit_update_record
;
2018-04-05 deposited with the CCDC.
2018-12-04 downloaded from the CCDC.
;
_cell_angle_alpha 90
_cell_angle_beta 90
_cell_angle_gamma 90
_cell_formula_units_Z 8
_cell_length_a 13.856(2)
_cell_length_b 6.4827(11)
_cell_length_c 28.807(3)
_cell_measurement_reflns_used 1290
_cell_measurement_temperature 293(2)
_cell_measurement_theta_max 25.0130
_cell_measurement_theta_min 3.7550
_cell_volume 2587.6(6)
_computing_structure_refinement 'SHELXL-2014/7 (Sheldrick, 2014)'
_diffrn_ambient_temperature 293(2)
_diffrn_measured_fraction_theta_full 0.997
_diffrn_measured_fraction_theta_max 0.997
_diffrn_measurement_device_type 'CCD area detector'
_diffrn_measurement_method 'phi and omega scans'
_diffrn_radiation_type MoK\a
_diffrn_radiation_wavelength 0.71073
_diffrn_reflns_av_R_equivalents 0.1221
_diffrn_reflns_av_unetI/netI 0.1240
_diffrn_reflns_Laue_measured_fraction_full 0.997
_diffrn_reflns_Laue_measured_fraction_max 0.997
_diffrn_reflns_limit_h_max 16
_diffrn_reflns_limit_h_min -15
_diffrn_reflns_limit_k_max 7
_diffrn_reflns_limit_k_min -7
_diffrn_reflns_limit_l_max 32
_diffrn_reflns_limit_l_min -34
_diffrn_reflns_number 6340
_diffrn_reflns_point_group_measured_fraction_full 0.997
_diffrn_reflns_point_group_measured_fraction_max 0.997
_diffrn_reflns_theta_full 25.050
_diffrn_reflns_theta_max 25.050
_diffrn_reflns_theta_min 2.940
_exptl_absorpt_coefficient_mu 3.157
_exptl_crystal_colour brown
_exptl_crystal_density_diffrn 1.531
_exptl_crystal_description block
_exptl_crystal_F_000 1200
_exptl_crystal_recrystallization_method 'Re-crystallisation from solvent: acetonitrile'
_refine_diff_density_max 0.503
_refine_diff_density_min -0.430
_refine_diff_density_rms 0.094
_refine_ls_extinction_method none
_refine_ls_goodness_of_fit_ref 1.104
_refine_ls_hydrogen_treatment constr
_refine_ls_matrix_type full
_refine_ls_number_parameters 164
_refine_ls_number_reflns 2283
_refine_ls_number_restraints 0
_refine_ls_restrained_S_all 1.104
_refine_ls_R_factor_all 0.1828
_refine_ls_R_factor_gt 0.0800
_refine_ls_shift/su_max 0.000
_refine_ls_shift/su_mean 0.000
_refine_ls_structure_factor_coef Fsqd
_refine_ls_weighting_details 'w=1/[\s^2^(Fo^2^)+(0.0100P)^2^+0.0900P] where P=(Fo^2^+2Fc^2^)/3'
_refine_ls_weighting_scheme calc
_refine_ls_wR_factor_gt 0.1102
_refine_ls_wR_factor_ref 0.1334
_reflns_Friedel_coverage 0.000
_reflns_number_gt 911
_reflns_number_total 2283
_reflns_threshold_expression 'I > 2\s(I)'
_cod_data_source_file c8ob02333f2.cif
_cod_data_source_block exp_4183
_cod_depositor_comments 'Adding full bibliography for 7156599.cif.'
_cod_original_cell_volume 2587.5(6)
_cod_database_code 7156599
_shelx_shelxl_version_number 2014/7
_shelx_space_group_comment
;
The symmetry employed for this shelxl refinement is uniquely defined
by the following loop, which should always be used as a source of
symmetry information in preference to the above space-group names.
They are only intended as comments.
;

loop_
_space_group_symop_operation_xyz
'x, y, z'
'-x+1/2, -y+1/2, z+1/2'
'-x, y, -z+1/2'
'x+1/2, -y+1/2, -z'
'-x, -y, -z'
'x-1/2, y-1/2, -z-1/2'
'x, -y, z-1/2'
'-x-1/2, y-1/2, z'

loop_
_atom_site_label
_atom_site_type_symbol
_atom_site_fract_x
_atom_site_fract_y
_atom_site_fract_z
_atom_site_U_iso_or_equiv
_atom_site_adp_type
_atom_site_occupancy
_atom_site_site_symmetry_order
_atom_site_calc_flag
_atom_site_refinement_flags_posn
_atom_site_refinement_flags_adp
Br17 Br 0.38139(6) 0.85640(17) 0.06250(3) 0.0937(4) Uani 1 1 d . .
N3 N 0.4040(4) 0.2286(9) 0.3133(2) 0.0611(18) Uani 1 1 d . .
C1 C 0.3681(4) 0.5227(11) 0.2636(2) 0.0389(18) Uani 1 1 d . .
C11 C 0.3698(4) 0.5986(12) 0.2139(3) 0.0449(19) Uani 1 1 d . .
C10 C 0.3522(4) 0.6463(11) 0.3006(3) 0.055(2) Uani 1 1 d . .
H10 H 0.3346 0.7834 0.2964 0.066 Uiso 1 1 calc R U
C9 C 0.3625(4) 0.5656(12) 0.3456(3) 0.0461(19) Uani 1 1 d . .
C16 C 0.4022(5) 0.7980(11) 0.2049(3) 0.056(2) Uani 1 1 d . .
H16 H 0.4214 0.8816 0.2294 0.067 Uiso 1 1 calc R U
C2 C 0.3927(5) 0.3133(11) 0.2718(3) 0.057(2) Uani 1 1 d . .
H2 H 0.4016 0.2290 0.2461 0.068 Uiso 1 1 calc R U
C15 C 0.4064(5) 0.8729(12) 0.1606(3) 0.057(2) Uani 1 1 d . .
H15 H 0.4274 1.0072 0.1554 0.069 Uiso 1 1 calc R U
C12 C 0.3405(4) 0.4805(12) 0.1770(3) 0.061(2) Uani 1 1 d . .
H12 H 0.3162 0.3490 0.1825 0.073 Uiso 1 1 calc R U
C4 C 0.3928(5) 0.3583(12) 0.3500(3) 0.055(2) Uani 1 1 d . .
C13 C 0.3462(5) 0.5540(13) 0.1312(3) 0.059(2) Uani 1 1 d . .
H13 H 0.3277 0.4699 0.1067 0.071 Uiso 1 1 calc R U
C8 C 0.3491(4) 0.6840(13) 0.3868(3) 0.063(2) Uani 1 1 d . .
H8 H 0.3270 0.8188 0.3836 0.076 Uiso 1 1 calc R U
C7 C 0.3668(5) 0.6116(15) 0.4307(3) 0.068(2) Uani 1 1 d . .
C14 C 0.3790(5) 0.7484(13) 0.1229(3) 0.063(2) Uani 1 1 d . .
C6 C 0.3970(6) 0.4034(15) 0.4329(3) 0.076(3) Uani 1 1 d . .
H6 H 0.4090 0.3478 0.4621 0.091 Uiso 1 1 calc R U
C5 C 0.4097(6) 0.2785(14) 0.3954(3) 0.076(3) Uani 1 1 d . .
H5 H 0.4292 0.1424 0.3993 0.091 Uiso 1 1 calc R U
C18 C 0.3515(5) 0.7375(13) 0.4736(3) 0.092(3) Uani 1 1 d . .
H18A H 0.4124 0.7609 0.4885 0.139 Uiso 1 1 calc R U
H18B H 0.3093 0.6649 0.4943 0.139 Uiso 1 1 calc R U
H18C H 0.3231 0.8674 0.4653 0.139 Uiso 1 1 calc R U

loop_
_atom_site_aniso_label
_atom_site_aniso_U_11
_atom_site_aniso_U_22
_atom_site_aniso_U_33
_atom_site_aniso_U_23
_atom_site_aniso_U_13
_atom_site_aniso_U_12
Br17 0.0925(7) 0.1361(10) 0.0527(6) 0.0114(7) 0.0007(5) 0.0034(7)
N3 0.082(4) 0.053(5) 0.048(5) 0.007(4) 0.011(4) 0.006(3)
C1 0.041(4) 0.046(5) 0.030(4) 0.001(4) 0.010(3) -0.003(4)
C11 0.041(4) 0.052(5) 0.042(4) -0.001(4) 0.000(4) 0.000(4)
C10 0.054(4) 0.035(5) 0.075(6) 0.005(5) -0.005(4) 0.007(4)
C9 0.050(4) 0.052(5) 0.037(4) 0.012(4) 0.009(4) 0.001(4)
C16 0.065(5) 0.048(5) 0.055(6) -0.011(5) -0.015(4) 0.002(4)
C2 0.061(5) 0.041(5) 0.067(6) -0.004(5) 0.008(5) 0.000(4)
C15 0.072(5) 0.057(6) 0.042(5) 0.004(5) 0.000(4) 0.008(4)
C12 0.052(5) 0.058(6) 0.072(7) 0.000(5) 0.002(4) -0.015(4)
C4 0.050(4) 0.051(5) 0.065(6) 0.004(5) 0.018(4) 0.001(4)
C13 0.067(5) 0.080(7) 0.029(5) -0.006(5) 0.005(4) -0.007(5)
C8 0.049(5) 0.072(7) 0.068(6) -0.005(6) 0.006(5) -0.003(4)
C7 0.054(5) 0.091(8) 0.061(6) 0.000(6) 0.012(5) -0.010(5)
C14 0.053(5) 0.076(6) 0.059(6) -0.004(5) -0.004(4) -0.002(5)
C6 0.078(6) 0.090(8) 0.060(6) 0.021(7) -0.004(5) 0.000(6)
C5 0.075(6) 0.073(7) 0.080(8) 0.027(6) 0.004(6) 0.013(5)
C18 0.103(7) 0.122(9) 0.052(6) -0.025(6) 0.009(5) 0.001(6)

loop_
_atom_type_symbol
_atom_type_description
_atom_type_scat_dispersion_real
_atom_type_scat_dispersion_imag
_atom_type_scat_source
C C 0.0033 0.0016 'International Tables Vol C Tables 4.2.6.8 and 6.1.1.4'
H H 0.0000 0.0000 'International Tables Vol C Tables 4.2.6.8 and 6.1.1.4'
Br Br -0.2901 2.4595 'International Tables Vol C Tables 4.2.6.8 and 6.1.1.4'
N N 0.0061 0.0033 'International Tables Vol C Tables 4.2.6.8 and 6.1.1.4'

loop_
_geom_angle_atom_site_label_1
_geom_angle_atom_site_label_2
_geom_angle_atom_site_label_3
_geom_angle
C2 N3 C4 115.6(7)
C10 C1 C2 118.2(7)
C10 C1 C11 123.8(7)
C2 C1 C11 117.8(7)
C12 C11 C16 118.0(7)
C12 C11 C1 123.1(7)
C16 C11 C1 119.0(7)
C1 C10 C9 119.4(7)
C1 C10 H10 120.3
C9 C10 H10 120.3
C10 C9 C4 117.7(7)
C10 C9 C8 123.6(7)
C4 C9 C8 118.5(7)
C15 C16 C11 121.2(7)
C15 C16 H16 119.4
C11 C16 H16 119.4
N3 C2 C1 125.2(7)
N3 C2 H2 117.4
C1 C2 H2 117.4
C16 C15 C14 120.4(8)
C16 C15 H15 119.8
C14 C15 H15 119.8
C11 C12 C13 121.4(7)
C11 C12 H12 119.3
C13 C12 H12 119.3
N3 C4 C9 123.6(7)
N3 C4 C5 118.1(8)
C9 C4 C5 118.3(8)
C14 C13 C12 119.9(8)
C14 C13 H13 120.1
C12 C13 H13 120.1
C7 C8 C9 124.1(8)
C7 C8 H8 118.0
C9 C8 H8 118.0
C8 C7 C6 114.9(9)
C8 C7 C18 123.4(9)
C6 C7 C18 121.7(9)
C13 C14 C15 119.1(8)
C13 C14 Br17 121.0(7)
C15 C14 Br17 119.8(6)
C5 C6 C7 124.7(9)
C5 C6 H6 117.6
C7 C6 H6 117.6
C6 C5 C4 119.5(8)
C6 C5 H5 120.3
C4 C5 H5 120.3
C7 C18 H18A 109.5
C7 C18 H18B 109.5
H18A C18 H18B 109.5
C7 C18 H18C 109.5
H18A C18 H18C 109.5
H18B C18 H18C 109.5

loop_
_geom_bond_atom_site_label_1
_geom_bond_atom_site_label_2
_geom_bond_distance
Br17 C14 1.877(9)
N3 C2 1.324(9)
N3 C4 1.359(9)
C1 C10 1.353(9)
C1 C2 1.420(9)
C1 C11 1.512(9)
C11 C12 1.371(9)
C11 C16 1.393(9)
C10 C9 1.405(9)
C10 H10 0.9300
C9 C4 1.414(9)
C9 C8 1.424(9)
C16 C15 1.366(9)
C16 H16 0.9300
C2 H2 0.9300
C15 C14 1.405(10)
C15 H15 0.9300
C12 C13 1.405(9)
C12 H12 0.9300
C4 C5 1.426(10)
C13 C14 1.361(10)
C13 H13 0.9300
C8 C7 1.372(10)
C8 H8 0.9300
C7 C6 1.414(11)
C7 C18 1.495(10)
C6 C5 1.362(10)
C6 H6 0.9300
C5 H5 0.9300
C18 H18A 0.9600
C18 H18B 0.9600
C18 H18C 0.9600
